data_4024186
loop_
_publ_author_name
'Daniele Casarini'
'Lodovico Lunazzi'
'Michele Mancinelli'
'Andrea Mazzanti'
'Carlo Rosini'

_publ_contact_author
;
Dr. Andrea Mazzanti
University of Bologna
Department of Organic Chemistry A.Mangini
Viale Risorgimento 4
40136 Bologna
Italy
;
_publ_contact_author_email mazzand@ms.fci.unibo.it
_publ_contact_author_fax '[039]051 209 3654'
_publ_contact_author_phone '[039]051 209 3633'
_publ_section_title
;
 Structure, Conformation, Stereodynamics, Dimer Formation, and
 Absolute Configuration of Axially Chiral Atropisomers of
 Hindered Biphenyl Carbinols
;
_journal_name_full 'Journal of Organic Chemistry'
_journal_page_first 7667
_journal_page_last 7676
_journal_paper_doi 10.1021/jo701481m
_journal_volume 72
_journal_year 2007
_chemical_formula_moiety 'C26 H38 O2'
_chemical_formula_sum 'C26 H38 O2'
_chemical_formula_weight 382.56
_chemical_name_systematic
; 
3-[2'-(1-Hydroxy-1-isopropyl-2-methyl-propyl)-biphenyl-2-yl]
-2,4-dimethyl-pentan-3-ol 
;
_space_group_IT_number 14
_symmetry_cell_setting monoclinic
_symmetry_space_group_name_Hall '-P 2yn'
_symmetry_space_group_name_H-M 'P 1 21/n 1'
_atom_sites_solution_hydrogens geom
_atom_sites_solution_primary direct
_atom_sites_solution_secondary difmap
_audit_creation_date 18/07/2006
_audit_creation_method SHELXL-97
_audit_update_record 30/06/2007
_cell_angle_alpha 90.00
_cell_angle_beta 103.9570(10)
_cell_angle_gamma 90.00
_cell_formula_units_Z 4
_cell_length_a 9.0332(9)
_cell_length_b 23.745(2)
_cell_length_c 11.0309(11)
_cell_measurement_reflns_used 531
_cell_measurement_temperature 273(2)
_cell_measurement_theta_max 28.19
_cell_measurement_theta_min 2.33
_cell_volume 2296.2(4)
_computing_cell_refinement 'Bruker APEX 2 V1.0-27'
_computing_data_collection 'Bruker APEX 2 V1.0-27'
_computing_data_reduction 'Bruker APEX 2 V1.0-27'
_computing_structure_refinement 'SHELXL-97 (Sheldrick, 1997)'
_computing_structure_solution 'SHELXS-97 (Sheldrick, 1990)'
_diffrn_ambient_temperature 273(2)
_diffrn_measured_fraction_theta_full 0.996
_diffrn_measured_fraction_theta_max 0.996
_diffrn_measurement_device_type 'bruker APEX 2'
_diffrn_measurement_method 'phi and omega scans'
_diffrn_radiation_monochromator graphite
_diffrn_radiation_source 'fine-focus sealed tube'
_diffrn_radiation_type MoK\a
_diffrn_radiation_wavelength 0.71073
_diffrn_reflns_av_R_equivalents 0.0281
_diffrn_reflns_av_sigmaI/netI 0.0204
_diffrn_reflns_limit_h_max 11
_diffrn_reflns_limit_h_min -11
_diffrn_reflns_limit_k_max 30
_diffrn_reflns_limit_k_min -30
_diffrn_reflns_limit_l_max 14
_diffrn_reflns_limit_l_min -14
_diffrn_reflns_number 25552
_diffrn_reflns_theta_full 27.50
_diffrn_reflns_theta_max 27.50
_diffrn_reflns_theta_min 1.72
_exptl_absorpt_coefficient_mu 0.068
_exptl_absorpt_correction_T_max 0.9800
_exptl_absorpt_correction_T_min 0.9479
_exptl_absorpt_correction_type empirical
_exptl_crystal_colour colourless
_exptl_crystal_density_diffrn 1.107
_exptl_crystal_density_method 'not measured'
_exptl_crystal_description prismatic
_exptl_crystal_F_000 840
_exptl_crystal_size_max 0.80
_exptl_crystal_size_mid 0.30
_exptl_crystal_size_min 0.30
_refine_diff_density_max 0.282
_refine_diff_density_min -0.189
_refine_diff_density_rms 0.036
_refine_ls_extinction_coef 0.013(3)
_refine_ls_extinction_expression Fc^*^=kFc[1+0.001xFc^2^\l^3^/sin(2\q)]^-1/4^
_refine_ls_extinction_method SHELXL
_refine_ls_goodness_of_fit_ref 1.729
_refine_ls_hydrogen_treatment mixed
_refine_ls_matrix_type full
_refine_ls_number_parameters 270
_refine_ls_number_reflns 5256
_refine_ls_number_restraints 0
_refine_ls_restrained_S_all 1.729
_refine_ls_R_factor_all 0.0555
_refine_ls_R_factor_gt 0.0484
_refine_ls_shift/su_max 0.000
_refine_ls_shift/su_mean 0.000
_refine_ls_structure_factor_coef Fsqd
_refine_ls_weighting_details 'calc w=1/[\s^2^(Fo^2^)+(0.0768P)^2^+0.0000P] where P=(Fo^2^+2Fc^2^)/3'
_refine_ls_weighting_scheme calc
_refine_ls_wR_factor_gt 0.1639
_refine_ls_wR_factor_ref 0.1699
_reflns_number_gt 4452
_reflns_number_total 5256
_reflns_threshold_expression >2sigma(I)
_cod_data_source_file jo0701481m_data2_0824.cif
_cod_data_source_block p21n
_cod_original_sg_symbol_H-M 'P 21/n'
_cod_database_code 4024186

loop_
_symmetry_equiv_pos_as_xyz
'x, y, z'
'-x+1/2, y+1/2, -z+1/2'
'-x, -y, -z'
'x-1/2, -y-1/2, z-1/2'

loop_
_atom_site_label
_atom_site_type_symbol
_atom_site_fract_x
_atom_site_fract_y
_atom_site_fract_z
_atom_site_U_iso_or_equiv
_atom_site_adp_type
_atom_site_occupancy
_atom_site_symmetry_multiplicity
_atom_site_calc_flag
_atom_site_refinement_flags
_atom_site_disorder_assembly
_atom_site_disorder_group
O1 O 0.36791(8) 0.08737(3) 0.31937(8) 0.0425(2) Uani 1 1 d . . .
O2 O 0.20222(12) 0.19567(4) 0.30705(8) 0.0516(3) Uani 1 1 d . . .
C1 C 0.07354(12) 0.09571(4) 0.38139(9) 0.0358(2) Uani 1 1 d . . .
C2 C 0.09541(11) 0.06703(4) 0.27461(9) 0.0356(2) Uani 1 1 d . . .
C3 C -0.03518(12) 0.04902(5) 0.18687(10) 0.0453(3) Uani 1 1 d . . .
H3 H -0.0227 0.0303 0.1160 0.054 Uiso 1 1 calc R . .
C4 C -0.18077(13) 0.05756(6) 0.20015(12) 0.0497(3) Uani 1 1 d . . .
H4 H -0.2642 0.0455 0.1385 0.060 Uiso 1 1 calc R . .
C5 C -0.20218(13) 0.08405(5) 0.30538(12) 0.0495(3) Uani 1 1 d . . .
H5 H -0.2998 0.0895 0.3168 0.059 Uiso 1 1 calc R . .
C6 C -0.07618(13) 0.10228(5) 0.39350(11) 0.0450(3) Uani 1 1 d . . .
H6 H -0.0913 0.1199 0.4648 0.054 Uiso 1 1 calc R . .
C7 C 0.25000(11) 0.05259(4) 0.24623(9) 0.0366(3) Uani 1 1 d . . .
C8 C 0.25003(13) 0.06516(5) 0.10729(10) 0.0442(3) Uani 1 1 d . . .
H8 H 0.1774 0.0393 0.0549 0.053 Uiso 1 1 calc R . .
C9 C 0.29848(14) -0.00965(5) 0.28075(11) 0.0498(3) Uani 1 1 d . . .
H9 H 0.4046 -0.0129 0.2748 0.060 Uiso 1 1 calc R . .
C10 C 0.20059(18) 0.12498(7) 0.06565(12) 0.0630(4) Uani 1 1 d . . .
H10A H 0.2771 0.1511 0.1074 0.094 Uiso 1 1 calc R . .
H10B H 0.1057 0.1333 0.0864 0.094 Uiso 1 1 calc R . .
H10C H 0.1879 0.1281 -0.0230 0.094 Uiso 1 1 calc R . .
C11 C 0.40600(15) 0.05446(7) 0.08093(13) 0.0638(4) Uani 1 1 d . . .
H11A H 0.4017 0.0630 -0.0049 0.096 Uiso 1 1 calc R . .
H11B H 0.4335 0.0156 0.0972 0.096 Uiso 1 1 calc R . .
H11C H 0.4808 0.0780 0.1339 0.096 Uiso 1 1 calc R . .
C12 C 0.2093(2) -0.05427(7) 0.19376(19) 0.0846(6) Uani 1 1 d . . .
H12A H 0.2465 -0.0910 0.2225 0.127 Uiso 1 1 calc R . .
H12B H 0.2220 -0.0484 0.1108 0.127 Uiso 1 1 calc R . .
H12C H 0.1031 -0.0515 0.1932 0.127 Uiso 1 1 calc R . .
C13 C 0.29784(18) -0.02464(6) 0.41447(14) 0.0673(4) Uani 1 1 d . . .
H13A H 0.1948 -0.0247 0.4236 0.101 Uiso 1 1 calc R . .
H13B H 0.3565 0.0026 0.4702 0.101 Uiso 1 1 calc R . .
H13C H 0.3418 -0.0613 0.4341 0.101 Uiso 1 1 calc R . .
C14 C 0.19302(12) 0.11349(4) 0.49812(9) 0.0374(3) Uani 1 1 d . . .
C15 C 0.27510(12) 0.16462(5) 0.52304(10) 0.0399(3) Uani 1 1 d . . .
C16 C 0.36970(15) 0.17154(6) 0.64343(11) 0.0543(3) Uani 1 1 d . . .
H16 H 0.4271 0.2044 0.6611 0.065 Uiso 1 1 calc R . .
C17 C 0.38136(18) 0.13202(6) 0.73641(12) 0.0653(4) Uani 1 1 d . . .
H17 H 0.4456 0.1383 0.8148 0.078 Uiso 1 1 calc R . .
C18 C 0.29765(19) 0.08327(6) 0.71278(11) 0.0627(4) Uani 1 1 d . . .
H18 H 0.3034 0.0564 0.7751 0.075 Uiso 1 1 calc R . .
C19 C 0.20524(15) 0.07486(5) 0.59558(11) 0.0494(3) Uani 1 1 d . . .
H19 H 0.1481 0.0419 0.5804 0.059 Uiso 1 1 calc R . .
C20 C 0.26603(14) 0.21432(5) 0.43202(10) 0.0435(3) Uani 1 1 d . . .
C21 C 0.42587(16) 0.23995(5) 0.43384(14) 0.0569(3) Uani 1 1 d . . .
H21 H 0.4648 0.2571 0.5162 0.068 Uiso 1 1 calc R . .
C22 C 0.15555(16) 0.26102(5) 0.45731(13) 0.0561(3) Uani 1 1 d . . .
H22 H 0.1434 0.2879 0.3881 0.067 Uiso 1 1 calc R . .
C23 C 0.4157(2) 0.28641(7) 0.33703(19) 0.0847(5) Uani 1 1 d . . .
H23A H 0.5167 0.2979 0.3339 0.127 Uiso 1 1 calc R . .
H23B H 0.3618 0.3180 0.3596 0.127 Uiso 1 1 calc R . .
H23C H 0.3623 0.2726 0.2565 0.127 Uiso 1 1 calc R . .
C24 C 0.54306(17) 0.19641(7) 0.41556(19) 0.0770(5) Uani 1 1 d . . .
H24A H 0.5147 0.1822 0.3317 0.116 Uiso 1 1 calc R . .
H24B H 0.5463 0.1660 0.4734 0.116 Uiso 1 1 calc R . .
H24C H 0.6418 0.2137 0.4301 0.116 Uiso 1 1 calc R . .
C25 C -0.00218(17) 0.23941(7) 0.45492(17) 0.0697(4) Uani 1 1 d . . .
H25A H 0.0024 0.2152 0.5254 0.105 Uiso 1 1 calc R . .
H25B H -0.0408 0.2187 0.3792 0.105 Uiso 1 1 calc R . .
H25C H -0.0685 0.2706 0.4586 0.105 Uiso 1 1 calc R . .
C26 C 0.2140(2) 0.29510(8) 0.57716(19) 0.0883(6) Uani 1 1 d . . .
H26A H 0.1393 0.3228 0.5846 0.133 Uiso 1 1 calc R . .
H26B H 0.3076 0.3135 0.5741 0.133 Uiso 1 1 calc R . .
H26C H 0.2316 0.2703 0.6480 0.133 Uiso 1 1 calc R . .
H100 H 0.411(4) 0.0813(15) 0.402(4) 0.210(15) Uiso 1 1 d . . .
H200 H 0.243(5) 0.167(2) 0.295(4) 0.26(2) Uiso 1 1 d . . .

loop_
_atom_site_aniso_label
_atom_site_aniso_U_11
_atom_site_aniso_U_22
_atom_site_aniso_U_33
_atom_site_aniso_U_23
_atom_site_aniso_U_13
_atom_site_aniso_U_12
O1 0.0341(4) 0.0502(5) 0.0397(4) -0.0097(3) 0.0017(3) -0.0057(3)
O2 0.0718(6) 0.0427(5) 0.0374(4) -0.0013(3) 0.0076(4) -0.0078(4)
C1 0.0384(5) 0.0330(5) 0.0344(5) 0.0005(4) 0.0054(4) -0.0026(4)
C2 0.0351(5) 0.0343(5) 0.0348(5) -0.0016(4) 0.0031(4) -0.0005(4)
C3 0.0393(6) 0.0517(7) 0.0413(6) -0.0094(5) 0.0029(4) -0.0036(5)
C4 0.0363(6) 0.0588(7) 0.0485(6) -0.0020(5) -0.0005(5) -0.0066(5)
C5 0.0351(6) 0.0568(7) 0.0569(7) 0.0036(6) 0.0115(5) 0.0007(5)
C6 0.0459(6) 0.0470(6) 0.0439(6) -0.0023(5) 0.0145(5) -0.0016(5)
C7 0.0336(5) 0.0379(5) 0.0344(5) -0.0075(4) 0.0005(4) 0.0006(4)
C8 0.0400(6) 0.0563(7) 0.0337(5) -0.0077(5) 0.0040(4) 0.0044(5)
C9 0.0500(7) 0.0416(6) 0.0538(7) -0.0040(5) 0.0049(5) 0.0080(5)
C10 0.0756(9) 0.0714(9) 0.0446(7) 0.0118(6) 0.0197(6) 0.0154(7)
C11 0.0526(8) 0.0943(11) 0.0464(7) -0.0063(7) 0.0155(6) 0.0132(7)
C12 0.0998(13) 0.0450(8) 0.0946(13) -0.0192(8) -0.0045(10) 0.0037(8)
C13 0.0803(10) 0.0502(8) 0.0692(9) 0.0151(7) 0.0137(7) 0.0129(7)
C14 0.0409(6) 0.0375(5) 0.0328(5) -0.0038(4) 0.0069(4) -0.0002(4)
C15 0.0443(6) 0.0355(6) 0.0378(5) -0.0045(4) 0.0057(4) 0.0014(4)
C16 0.0643(8) 0.0450(7) 0.0457(6) -0.0084(5) -0.0024(6) -0.0075(6)
C17 0.0842(10) 0.0619(9) 0.0379(6) -0.0025(6) -0.0085(6) -0.0077(7)
C18 0.0895(11) 0.0559(8) 0.0358(6) 0.0057(5) 0.0015(6) -0.0076(7)
C19 0.0628(8) 0.0437(6) 0.0386(6) 0.0011(5) 0.0062(5) -0.0078(5)
C20 0.0538(7) 0.0321(5) 0.0425(6) -0.0049(4) 0.0076(5) -0.0019(5)
C21 0.0627(8) 0.0412(7) 0.0667(8) -0.0072(6) 0.0156(6) -0.0128(5)
C22 0.0664(8) 0.0370(6) 0.0627(8) -0.0039(5) 0.0114(6) 0.0086(5)
C23 0.0990(13) 0.0588(9) 0.0989(13) 0.0106(9) 0.0288(11) -0.0234(9)
C24 0.0563(8) 0.0636(9) 0.1174(14) -0.0132(9) 0.0328(9) -0.0141(7)
C25 0.0655(9) 0.0552(8) 0.0890(11) -0.0037(7) 0.0198(8) 0.0161(7)
C26 0.0994(13) 0.0659(10) 0.0966(13) -0.0403(9) 0.0175(10) 0.0096(9)

loop_
_atom_type_symbol
_atom_type_description
_atom_type_scat_dispersion_real
_atom_type_scat_dispersion_imag
_atom_type_scat_source
C C 0.0033 0.0016 'International Tables Vol C Tables 4.2.6.8 and 6.1.1.4'
H H 0.0000 0.0000 'International Tables Vol C Tables 4.2.6.8 and 6.1.1.4'
O O 0.0106 0.0060 'International Tables Vol C Tables 4.2.6.8 and 6.1.1.4'

loop_
_geom_angle_atom_site_label_1
_geom_angle_atom_site_label_2
_geom_angle_atom_site_label_3
_geom_angle
_geom_angle_site_symmetry_1
_geom_angle_site_symmetry_3
_geom_angle_publ_flag
C6 C1 C2 117.72(9) . . ?
C6 C1 C14 113.06(9) . . ?
C2 C1 C14 128.52(9) . . ?
C3 C2 C1 117.32(9) . . ?
C3 C2 C7 116.43(9) . . ?
C1 C2 C7 126.24(8) . . ?
C4 C3 C2 123.37(10) . . ?
C3 C4 C5 119.42(10) . . ?
C4 C5 C6 118.66(11) . . ?
C5 C6 C1 123.46(10) . . ?
O1 C7 C2 110.14(8) . . ?
O1 C7 C8 105.46(9) . . ?
C2 C7 C8 111.81(8) . . ?
O1 C7 C9 106.35(8) . . ?
C2 C7 C9 112.03(9) . . ?
C8 C7 C9 110.71(9) . . ?
C10 C8 C11 108.31(12) . . ?
C10 C8 C7 113.83(9) . . ?
C11 C8 C7 111.94(9) . . ?
C13 C9 C12 108.88(13) . . ?
C13 C9 C7 113.08(10) . . ?
C12 C9 C7 115.46(10) . . ?
C19 C14 C15 118.26(10) . . ?
C19 C14 C1 112.09(9) . . ?
C15 C14 C1 129.20(9) . . ?
C16 C15 C14 117.06(10) . . ?
C16 C15 C20 116.84(10) . . ?
C14 C15 C20 126.05(9) . . ?
C17 C16 C15 123.01(12) . . ?
C18 C17 C16 119.61(11) . . ?
C17 C18 C19 118.88(12) . . ?
C18 C19 C14 123.10(11) . . ?
O2 C20 C15 109.70(9) . . ?
O2 C20 C22 105.41(10) . . ?
C15 C20 C22 111.34(10) . . ?
O2 C20 C21 106.81(10) . . ?
C15 C20 C21 112.75(10) . . ?
C22 C20 C21 110.47(10) . . ?
C23 C21 C24 108.92(14) . . ?
C23 C21 C20 111.96(12) . . ?
C24 C21 C20 113.73(10) . . ?
C25 C22 C26 108.80(14) . . ?
C25 C22 C20 113.39(11) . . ?
C26 C22 C20 115.31(12) . . ?

loop_
_geom_bond_atom_site_label_1
_geom_bond_atom_site_label_2
_geom_bond_distance
_geom_bond_site_symmetry_2
_geom_bond_publ_flag
O1 C7 1.4327(12) . ?
O2 C20 1.4302(14) . ?
C1 C6 1.3994(15) . ?
C1 C2 1.4151(14) . ?
C1 C14 1.5266(14) . ?
C2 C3 1.4001(13) . ?
C2 C7 1.5416(14) . ?
C3 C4 1.3730(17) . ?
C4 C5 1.3743(18) . ?
C5 C6 1.3762(17) . ?
C7 C8 1.5615(15) . ?
C7 C9 1.5624(15) . ?
C8 C10 1.5260(19) . ?
C8 C11 1.5270(17) . ?
C9 C13 1.5188(19) . ?
C9 C12 1.5229(19) . ?
C14 C19 1.3971(15) . ?
C14 C15 1.4146(15) . ?
C15 C16 1.4048(15) . ?
C15 C20 1.5389(16) . ?
C16 C17 1.3753(19) . ?
C17 C18 1.373(2) . ?
C18 C19 1.3739(17) . ?
C20 C22 1.5612(17) . ?
C20 C21 1.5626(18) . ?
C21 C23 1.523(2) . ?
C21 C24 1.527(2) . ?
C22 C25 1.509(2) . ?
C22 C26 1.531(2) . ?

loop_
_geom_hbond_atom_site_label_D
_geom_hbond_atom_site_label_H
_geom_hbond_atom_site_label_A
_geom_hbond_distance_DH
_geom_hbond_distance_HA
_geom_hbond_distance_DA
_geom_hbond_angle_DHA
_geom_hbond_site_symmetry_A
O2 H200 O1 0.80(5) 2.19(5) 2.9620(13) 164(4) .

loop_
_cod_related_entry_id
_cod_related_entry_database
_cod_related_entry_code
1 ChemSpider 30658849
